data_4081774
loop_
_publ_author_name
'Martin, Anthony R.'
'Makida, Yusuke'
'Meiries, S\'ebastien'
'Slawin, Alexandra M. Z.'
'Nolan, Steven P.'

_publ_section_title
;
 Enhanced Activity of [Ni(NHC)CpCl] Complexes in Arylamination Catalysis
;
_journal_issue 21
_journal_name_full Organometallics
_journal_page_first 6265
_journal_paper_doi 10.1021/om4004863
_journal_volume 32
_journal_year 2013
_chemical_formula_moiety 'C76.50 H67 Cl N2 Ni'
_chemical_formula_sum 'C76.5 H67 Cl N2 Ni'
_chemical_formula_weight 1108.54
_space_group_IT_number 2
_symmetry_cell_setting triclinic
_symmetry_Int_Tables_number 2
_symmetry_space_group_name_Hall '-P 1'
_symmetry_space_group_name_H-M 'P -1'
_atom_sites_solution_hydrogens geom
_atom_sites_solution_primary direct
_atom_sites_solution_secondary difmap
_cell_angle_alpha 69.14(3)
_cell_angle_beta 89.20(4)
_cell_angle_gamma 72.69(3)
_cell_formula_units_Z 2
_cell_length_a 14.088(5)
_cell_length_b 15.275(4)
_cell_length_c 15.529(6)
_cell_measurement_reflns_used 8124
_cell_measurement_temperature 93
_cell_measurement_theta_max 25.35
_cell_measurement_theta_min 1.77
_cell_volume 2965(2)
_computing_cell_refinement 'CrystalClear-SM Expert 2.0 rc13'
_computing_data_collection 'CrystalClear-SM Expert 2.0 rc13 (Rigaku, 2009)'
_computing_data_reduction 'CrystalClear-SM Expert 2.0 rc13'
_computing_molecular_graphics 'CrystalStructure 4.0'
_computing_publication_material 'CrystalStructure 4.0 (Rigaku, 2010)'
_computing_structure_refinement 'SHELXL97 (Sheldrick, 2008)'
_computing_structure_solution 'DIRDIF99-PATTY (Gould, et al., 1999)'
_diffrn_ambient_temperature 93
_diffrn_detector_area_resol_mean 14.629
_diffrn_measured_fraction_theta_full 0.972
_diffrn_measured_fraction_theta_max 0.962
_diffrn_measurement_device_type 'Rigaku Mercury70'
_diffrn_measurement_method \w
_diffrn_radiation_type 'Mo K\a'
_diffrn_radiation_wavelength 0.71075
_diffrn_reflns_av_R_equivalents 0.0579
_diffrn_reflns_Laue_measured_fraction_full 0.972
_diffrn_reflns_Laue_measured_fraction_max 0.962
_diffrn_reflns_limit_h_max 16
_diffrn_reflns_limit_h_min -13
_diffrn_reflns_limit_k_max 18
_diffrn_reflns_limit_k_min -11
_diffrn_reflns_limit_l_max 18
_diffrn_reflns_limit_l_min -18
_diffrn_reflns_number 19027
_diffrn_reflns_point_group_measured_fraction_full 0.972
_diffrn_reflns_point_group_measured_fraction_max 0.962
_diffrn_reflns_theta_full 25.000
_diffrn_reflns_theta_max 25.378
_diffrn_reflns_theta_min 1.773
_diffrn_standards_number 0
_exptl_absorpt_coefficient_mu 0.419
_exptl_absorpt_correction_T_max 0.996
_exptl_absorpt_correction_T_min 0.347
_exptl_absorpt_correction_type multi-scan
_exptl_absorpt_process_details 'REQAB (Rigaku, 1998)'
_exptl_crystal_colour red
_exptl_crystal_density_diffrn 1.241
_exptl_crystal_density_method 'not measured'
_exptl_crystal_description platelet
_exptl_crystal_F_000 1170.00
_exptl_crystal_size_max 0.120
_exptl_crystal_size_mid 0.120
_exptl_crystal_size_min 0.010
_refine_diff_density_max 0.610
_refine_diff_density_min -0.590
_refine_ls_extinction_method none
_refine_ls_goodness_of_fit_ref 1.037
_refine_ls_hydrogen_treatment constr
_refine_ls_number_parameters 736
_refine_ls_number_reflns 10469
_refine_ls_number_restraints 27
_refine_ls_R_factor_gt 0.0831
_refine_ls_shift/su_max 0.000
_refine_ls_structure_factor_coef Fsqd
_refine_ls_weighting_details 'w = 1/[\s^2^(Fo^2^)+(0.1481P)^2^+0.0000P] where P=(Fo^2^+2Fc^2^)/3'
_refine_ls_weighting_scheme calc
_refine_ls_wR_factor_ref 0.2880
_reflns_number_gt 5925
_reflns_number_total 10469
_reflns_threshold_expression F^2^>2.0\s(F^2^)
_cod_data_source_file om4004863_si_002.cif
_cod_data_source_block 1
_cod_original_cell_volume 2965.4(18)
_cod_original_formula_sum 'C76.50 H67 Cl N2 Ni'
_cod_database_code 4081774

loop_
_symmetry_equiv_pos_site_id
_symmetry_equiv_pos_as_xyz
1 +X,+Y,+Z
2 -X,-Y,-Z

loop_
_atom_site_label
_atom_site_type_symbol
_atom_site_fract_x
_atom_site_fract_y
_atom_site_fract_z
_atom_site_U_iso_or_equiv
_atom_site_adp_type
_atom_site_occupancy
_atom_site_symmetry_multiplicity
_atom_site_calc_flag
_atom_site_refinement_flags
Ni1 Ni 0.21826(5) 0.40196(5) 0.12027(4) 0.0549(3) Uani 1.0 2 d .
Cl1 Cl 0.09383(11) 0.35245(12) 0.09926(11) 0.0802(5) Uani 1.0 2 d .
N2 N 0.2612(3) 0.3203(3) 0.3223(3) 0.0432(9) Uani 1.0 2 d .
N5 N 0.2798(3) 0.2043(3) 0.2699(3) 0.0426(9) Uani 1.0 2 d .
C1 C 0.2578(3) 0.3042(4) 0.2417(4) 0.0455(11) Uani 1.0 2 d .
C3 C 0.2834(4) 0.2313(4) 0.3983(4) 0.0494(12) Uani 1.0 2 d .
C4 C 0.2966(4) 0.1596(4) 0.3644(4) 0.0479(12) Uani 1.0 2 d .
C6 C 0.2514(4) 0.4149(4) 0.3299(4) 0.0495(12) Uani 1.0 2 d .
C7 C 0.1563(4) 0.4869(4) 0.3108(4) 0.0500(12) Uani 1.0 2 d .
C8 C 0.1524(4) 0.5786(5) 0.3104(4) 0.0601(14) Uani 1.0 2 d .
C9 C 0.2373(4) 0.6005(5) 0.3282(5) 0.0658(15) Uani 1.0 2 d .
C10 C 0.3288(4) 0.5258(4) 0.3504(4) 0.0592(14) Uani 1.0 2 d .
C11 C 0.3377(4) 0.4319(4) 0.3541(4) 0.0518(12) Uani 1.0 2 d .
C12 C 0.0631(4) 0.4614(5) 0.2913(4) 0.0577(14) Uani 1.0 2 d .
C13 C 0.0407(4) 0.3841(5) 0.3731(5) 0.0694(17) Uani 1.0 2 d .
C14 C 0.0712(6) 0.3626(6) 0.4621(5) 0.086(2) Uani 1.0 2 d .
C15 C 0.0389(7) 0.2936(7) 0.5346(7) 0.118(3) Uani 1.0 2 d .
C16 C -0.0212(8) 0.2472(8) 0.5137(10) 0.133(5) Uani 1.0 2 d .
C17 C -0.0527(7) 0.2719(8) 0.4234(11) 0.141(5) Uani 1.0 2 d .
C18 C -0.0218(5) 0.3370(6) 0.3545(7) 0.096(3) Uani 1.0 2 d .
C19 C -0.0309(4) 0.5521(5) 0.2530(5) 0.0659(16) Uani 1.0 2 d .
C20 C -0.0608(5) 0.5949(6) 0.1586(6) 0.089(2) Uani 1.0 2 d .
C21 C -0.1492(6) 0.6740(7) 0.1249(7) 0.109(3) Uani 1.0 2 d .
C22 C -0.2062(6) 0.7089(7) 0.1846(7) 0.106(3) Uani 1.0 2 d .
C23 C -0.1769(5) 0.6686(7) 0.2753(7) 0.102(3) Uani 1.0 2 d .
C24 C -0.0901(5) 0.5883(6) 0.3115(5) 0.085(2) Uani 1.0 2 d .
C25 C 0.2322(5) 0.7021(5) 0.3250(6) 0.093(3) Uani 1.0 2 d .
C26 C 0.4374(4) 0.3482(4) 0.3883(4) 0.0494(12) Uani 1.0 2 d .
C27 C 0.4514(4) 0.3015(4) 0.4937(4) 0.0570(14) Uani 1.0 2 d .
C28 C 0.4255(5) 0.3543(5) 0.5520(5) 0.0790(18) Uani 1.0 2 d .
C29 C 0.4461(6) 0.3082(7) 0.6476(5) 0.103(3) Uani 1.0 2 d .
C30 C 0.4879(6) 0.2086(7) 0.6868(5) 0.089(2) Uani 1.0 2 d .
C31 C 0.5105(5) 0.1546(6) 0.6328(5) 0.0813(19) Uani 1.0 2 d .
C32 C 0.4932(4) 0.2007(5) 0.5368(5) 0.0710(16) Uani 1.0 2 d .
C33 C 0.5265(4) 0.3797(4) 0.3482(4) 0.0568(13) Uani 1.0 2 d .
C34 C 0.5893(4) 0.4084(5) 0.3943(5) 0.0660(15) Uani 1.0 2 d .
C35 C 0.6701(5) 0.4333(5) 0.3550(6) 0.085(2) Uani 1.0 2 d .
C36 C 0.6895(5) 0.4336(6) 0.2686(6) 0.098(3) Uani 1.0 2 d .
C37 C 0.6284(6) 0.4035(6) 0.2224(6) 0.098(3) Uani 1.0 2 d .
C38 C 0.5487(4) 0.3772(5) 0.2627(5) 0.0729(17) Uani 1.0 2 d .
C39 C 0.2858(3) 0.1459(4) 0.2122(3) 0.0453(11) Uani 1.0 2 d .
C40 C 0.3676(4) 0.1314(4) 0.1602(4) 0.0491(12) Uani 1.0 2 d .
C41 C 0.3747(4) 0.0713(5) 0.1107(4) 0.0592(14) Uani 1.0 2 d .
C42 C 0.3033(4) 0.0251(5) 0.1097(4) 0.0624(15) Uani 1.0 2 d .
C43 C 0.2241(4) 0.0401(5) 0.1625(4) 0.0615(14) Uani 1.0 2 d .
C44 C 0.2148(4) 0.0964(4) 0.2156(4) 0.0474(12) Uani 1.0 2 d .
C45 C 0.4528(4) 0.1734(4) 0.1638(4) 0.0489(12) Uani 1.0 2 d .
C46 C 0.5413(4) 0.0905(4) 0.2298(4) 0.0540(13) Uani 1.0 2 d .
C47 C 0.5555(5) 0.0876(5) 0.3196(4) 0.0703(16) Uani 1.0 2 d .
C48 C 0.6338(5) 0.0135(6) 0.3801(5) 0.088(2) Uani 1.0 2 d .
C49 C 0.6978(5) -0.0570(6) 0.3544(6) 0.086(2) Uani 1.0 2 d .
C50 C 0.6851(4) -0.0553(5) 0.2663(5) 0.0747(18) Uani 1.0 2 d .
C51 C 0.6065(4) 0.0191(5) 0.2047(4) 0.0646(15) Uani 1.0 2 d .
C52 C 0.4874(4) 0.2224(4) 0.0698(4) 0.0544(13) Uani 1.0 2 d .
C53 C 0.5754(4) 0.2451(5) 0.0671(5) 0.0683(16) Uani 1.0 2 d .
C54 C 0.6057(5) 0.2956(5) -0.0147(5) 0.083(2) Uani 1.0 2 d .
C55 C 0.5498(6) 0.3256(5) -0.0959(5) 0.091(3) Uani 1.0 2 d .
C56 C 0.4600(5) 0.3052(6) -0.0959(5) 0.085(2) Uani 1.0 2 d .
C57 C 0.4289(5) 0.2540(5) -0.0131(4) 0.0678(16) Uani 1.0 2 d .
C58 C 0.3111(6) -0.0387(7) 0.0530(6) 0.102(3) Uani 1.0 2 d .
C59 C 0.1316(4) 0.1007(4) 0.2816(4) 0.0530(13) Uani 1.0 2 d .
C60 C 0.0345(4) 0.0972(5) 0.2428(4) 0.0561(13) Uani 1.0 2 d .
C61 C -0.0388(5) 0.1853(5) 0.1924(5) 0.084(2) Uani 1.0 2 d .
C62 C -0.1308(6) 0.1855(7) 0.1595(7) 0.113(3) Uani 1.0 2 d .
C63 C -0.1505(5) 0.0989(7) 0.1764(6) 0.101(3) Uani 1.0 2 d .
C64 C -0.0800(5) 0.0142(6) 0.2266(5) 0.0818(19) Uani 1.0 2 d .
C65 C 0.0108(4) 0.0121(5) 0.2594(5) 0.0697(16) Uani 1.0 2 d .
C66 C 0.1646(4) 0.0189(5) 0.3773(4) 0.0561(13) Uani 1.0 2 d .
C67 C 0.2330(5) -0.0727(5) 0.3916(5) 0.0701(16) Uani 1.0 2 d .
C68 C 0.2577(6) -0.1454(6) 0.4779(6) 0.095(3) Uani 1.0 2 d .
C69 C 0.2172(6) -0.1287(7) 0.5517(6) 0.094(3) Uani 1.0 2 d .
C70 C 0.1482(6) -0.0414(8) 0.5394(5) 0.098(3) Uani 1.0 2 d .
C71 C 0.1227(5) 0.0347(6) 0.4526(5) 0.0772(18) Uani 1.0 2 d .
C72 C 0.1725(5) 0.5384(6) 0.0038(6) 0.092(3) Uani 1.0 2 d .
C73 C 0.2581(6) 0.4731(6) -0.0132(5) 0.086(2) Uani 1.0 2 d .
C74 C 0.3341(5) 0.4542(5) 0.0511(5) 0.0732(17) Uani 1.0 2 d .
C75 C 0.2947(6) 0.5020(6) 0.1108(5) 0.0810(19) Uani 1.0 2 d .
C76 C 0.1973(6) 0.5603(5) 0.0787(6) 0.091(3) Uani 1.0 2 d .
C81 C -0.0265(15) 0.1835(15) 0.9066(14) 0.301(8) Uani 1.0 2 d .
C82 C 0.0403(16) 0.0851(11) 0.9690(19) 0.199(10) Uani 0.5000 2 d .
C83 C 0.0000 0.0000 1.0000 0.111(4) Uani 0.5 1 d .
C84 C 0.0609(16) -0.1040(8) 1.0563(17) 0.184(9) Uani 0.5000 2 d .
H3 H 0.2881 0.2231 0.4619 0.0593 Uiso 1.0 2 calc R
H4 H 0.3142 0.0909 0.3993 0.0575 Uiso 1.0 2 calc R
H8 H 0.0894 0.6285 0.2975 0.0721 Uiso 1.0 2 calc R
H10 H 0.3871 0.5398 0.3634 0.0710 Uiso 1.0 2 calc R
H12 H 0.0779 0.4330 0.2418 0.0692 Uiso 1.0 2 calc R
H14 H 0.1146 0.3938 0.4764 0.1028 Uiso 1.0 2 calc R
H15 H 0.0592 0.2798 0.5974 0.1415 Uiso 1.0 2 calc R
H16 H -0.0408 0.1985 0.5614 0.1600 Uiso 1.0 2 calc R
H17 H -0.0975 0.2424 0.4086 0.1695 Uiso 1.0 2 calc R
H18 H -0.0433 0.3508 0.2920 0.1149 Uiso 1.0 2 calc R
H20 H -0.0214 0.5705 0.1170 0.1073 Uiso 1.0 2 calc R
H21 H -0.1696 0.7036 0.0602 0.1311 Uiso 1.0 2 calc R
H22 H -0.2668 0.7619 0.1616 0.1278 Uiso 1.0 2 calc R
H23 H -0.2158 0.6950 0.3161 0.1229 Uiso 1.0 2 calc R
H24 H -0.0720 0.5586 0.3765 0.1023 Uiso 1.0 2 calc R
H25A H 0.2733 0.7296 0.2780 0.1119 Uiso 1.0 2 calc R
H25B H 0.2573 0.6970 0.3857 0.1119 Uiso 1.0 2 calc R
H25C H 0.1628 0.7453 0.3093 0.1119 Uiso 1.0 2 calc R
H26 H 0.4331 0.2959 0.3654 0.0593 Uiso 1.0 2 calc R
H28 H 0.3930 0.4234 0.5258 0.0948 Uiso 1.0 2 calc R
H29 H 0.4311 0.3463 0.6857 0.1237 Uiso 1.0 2 calc R
H30 H 0.5010 0.1772 0.7522 0.1074 Uiso 1.0 2 calc R
H31 H 0.5383 0.0849 0.6603 0.0975 Uiso 1.0 2 calc R
H32 H 0.5108 0.1615 0.4998 0.0852 Uiso 1.0 2 calc R
H34 H 0.5759 0.4107 0.4537 0.0792 Uiso 1.0 2 calc R
H35 H 0.7130 0.4505 0.3884 0.1024 Uiso 1.0 2 calc R
H36 H 0.7435 0.4540 0.2404 0.1181 Uiso 1.0 2 calc R
H37 H 0.6421 0.4012 0.1630 0.1171 Uiso 1.0 2 calc R
H38 H 0.5080 0.3568 0.2306 0.0875 Uiso 1.0 2 calc R
H41 H 0.4302 0.0609 0.0760 0.0710 Uiso 1.0 2 calc R
H43 H 0.1743 0.0099 0.1618 0.0738 Uiso 1.0 2 calc R
H45 H 0.4286 0.2247 0.1918 0.0587 Uiso 1.0 2 calc R
H47 H 0.5117 0.1362 0.3389 0.0844 Uiso 1.0 2 calc R
H48 H 0.6432 0.0118 0.4413 0.1055 Uiso 1.0 2 calc R
H49 H 0.7511 -0.1072 0.3972 0.1037 Uiso 1.0 2 calc R
H50 H 0.7292 -0.1042 0.2476 0.0896 Uiso 1.0 2 calc R
H51 H 0.5977 0.0205 0.1436 0.0775 Uiso 1.0 2 calc R
H53 H 0.6159 0.2252 0.1234 0.0820 Uiso 1.0 2 calc R
H54 H 0.6670 0.3097 -0.0143 0.0996 Uiso 1.0 2 calc R
H55 H 0.5716 0.3603 -0.1525 0.1089 Uiso 1.0 2 calc R
H56 H 0.4198 0.3263 -0.1525 0.1021 Uiso 1.0 2 calc R
H57 H 0.3673 0.2406 -0.0133 0.0814 Uiso 1.0 2 calc R
H58A H 0.2523 -0.0110 0.0075 0.1219 Uiso 1.0 2 calc R
H58B H 0.3147 -0.1057 0.0940 0.1219 Uiso 1.0 2 calc R
H58C H 0.3716 -0.0408 0.0207 0.1219 Uiso 1.0 2 calc R
H59 H 0.1166 0.1651 0.2903 0.0636 Uiso 1.0 2 calc R
H61 H -0.0262 0.2461 0.1801 0.1003 Uiso 1.0 2 calc R
H62 H -0.1799 0.2463 0.1250 0.1360 Uiso 1.0 2 calc R
H63 H -0.2125 0.0986 0.1534 0.1215 Uiso 1.0 2 calc R
H64 H -0.0936 -0.0463 0.2397 0.0982 Uiso 1.0 2 calc R
H65 H 0.0584 -0.0496 0.2945 0.0836 Uiso 1.0 2 calc R
H67 H 0.2635 -0.0853 0.3405 0.0841 Uiso 1.0 2 calc R
H68 H 0.3038 -0.2081 0.4857 0.1134 Uiso 1.0 2 calc R
H69 H 0.2372 -0.1781 0.6120 0.1134 Uiso 1.0 2 calc R
H70 H 0.1161 -0.0314 0.5909 0.1177 Uiso 1.0 2 calc R
H71 H 0.0767 0.0971 0.4458 0.0927 Uiso 1.0 2 calc R
H72 H 0.1085 0.5634 -0.0301 0.1108 Uiso 1.0 2 calc R
H73 H 0.2623 0.4469 -0.0607 0.1031 Uiso 1.0 2 calc R
H74 H 0.4016 0.4155 0.0543 0.0879 Uiso 1.0 2 calc R
H75 H 0.3297 0.4955 0.1658 0.0971 Uiso 1.0 2 calc R
H76 H 0.1557 0.6060 0.1026 0.1097 Uiso 1.0 2 calc R
H81A H 0.0099 0.2318 0.8924 0.4520 Uiso 1.0 2 calc R
H81B H -0.0853 0.2046 0.9374 0.4520 Uiso 1.0 2 calc R
H81C H -0.0477 0.1788 0.8490 0.4520 Uiso 1.0 2 calc R
H82A H 0.1002 0.0670 0.9372 0.2384 Uiso 0.5000 2 calc R
H82B H 0.0630 0.0928 1.0252 0.2384 Uiso 0.5000 2 calc R
H83A H 0.1134 -0.1231 1.0176 0.2211 Uiso 0.5000 2 calc R
H83B H 0.0957 -0.1003 1.1092 0.2211 Uiso 0.5000 2 calc R

loop_
_atom_site_aniso_label
_atom_site_aniso_U_11
_atom_site_aniso_U_22
_atom_site_aniso_U_33
_atom_site_aniso_U_12
_atom_site_aniso_U_13
_atom_site_aniso_U_23
Ni1 0.0614(5) 0.0482(5) 0.0459(5) -0.0163(4) -0.0005(3) -0.0073(4)
Cl1 0.0810(10) 0.0710(11) 0.0739(11) -0.0302(8) -0.0238(8) -0.0032(8)
N2 0.049(3) 0.044(3) 0.037(3) -0.0181(17) 0.0062(16) -0.0128(19)
N5 0.041(2) 0.045(3) 0.042(3) -0.0117(16) 0.0028(16) -0.0163(19)
C1 0.042(3) 0.050(4) 0.045(3) -0.020(3) 0.0039(19) -0.014(3)
C3 0.056(3) 0.055(4) 0.037(3) -0.024(3) 0.002(2) -0.011(3)
C4 0.054(3) 0.041(3) 0.041(3) -0.018(3) -0.002(2) -0.003(3)
C6 0.061(3) 0.046(3) 0.044(3) -0.018(3) 0.006(3) -0.018(3)
C7 0.041(3) 0.057(4) 0.054(3) -0.014(3) 0.010(2) -0.023(3)
C8 0.047(3) 0.060(4) 0.071(4) -0.013(3) 0.000(3) -0.025(3)
C9 0.067(4) 0.056(4) 0.082(5) -0.016(3) 0.005(3) -0.038(4)
C10 0.072(4) 0.049(4) 0.061(4) -0.024(3) 0.002(3) -0.022(3)
C11 0.058(3) 0.054(4) 0.045(3) -0.019(3) 0.001(3) -0.018(3)
C12 0.043(3) 0.067(4) 0.069(4) -0.014(3) 0.011(3) -0.034(3)
C13 0.050(4) 0.067(4) 0.099(6) -0.020(3) 0.014(3) -0.038(4)
C14 0.104(5) 0.095(6) 0.077(5) -0.051(5) 0.035(4) -0.039(5)
C15 0.148(8) 0.091(6) 0.113(7) -0.034(6) 0.068(6) -0.040(6)
C16 0.124(8) 0.087(7) 0.204(12) -0.067(6) 0.094(8) -0.046(8)
C17 0.082(6) 0.102(8) 0.234(14) -0.037(6) 0.020(8) -0.049(10)
C18 0.074(5) 0.073(5) 0.141(7) -0.030(4) 0.006(5) -0.035(5)
C19 0.056(4) 0.065(4) 0.087(5) -0.017(3) 0.001(3) -0.041(4)
C20 0.080(5) 0.092(6) 0.097(6) -0.011(4) -0.013(4) -0.047(5)
C21 0.082(5) 0.117(7) 0.111(7) -0.007(5) -0.030(5) -0.038(6)
C22 0.071(5) 0.103(7) 0.142(8) 0.002(4) -0.013(5) -0.064(7)
C23 0.074(5) 0.105(7) 0.125(8) 0.005(4) -0.001(5) -0.066(6)
C24 0.078(5) 0.081(5) 0.087(5) -0.001(4) -0.005(4) -0.038(4)
C25 0.077(5) 0.068(5) 0.151(8) -0.023(4) 0.011(4) -0.060(5)
C26 0.046(3) 0.047(3) 0.052(3) -0.013(3) -0.002(2) -0.016(3)
C27 0.045(3) 0.055(4) 0.066(4) -0.016(3) 0.000(3) -0.016(3)
C28 0.096(5) 0.067(5) 0.063(4) -0.012(4) 0.006(4) -0.023(4)
C29 0.135(7) 0.106(7) 0.059(5) -0.023(5) 0.008(4) -0.031(5)
C30 0.095(5) 0.096(6) 0.060(5) -0.030(5) 0.003(4) -0.010(5)
C31 0.090(5) 0.062(5) 0.079(5) -0.033(4) -0.003(4) -0.004(4)
C32 0.069(4) 0.060(4) 0.074(5) -0.022(3) 0.004(3) -0.011(4)
C33 0.052(3) 0.048(4) 0.057(4) -0.009(3) -0.003(3) -0.009(3)
C34 0.056(4) 0.066(4) 0.073(4) -0.019(3) 0.005(3) -0.022(4)
C35 0.065(4) 0.081(5) 0.097(6) -0.032(4) 0.006(4) -0.011(4)
C36 0.068(5) 0.083(6) 0.110(7) -0.027(4) 0.027(4) 0.006(5)
C37 0.088(5) 0.103(6) 0.085(6) -0.028(5) 0.017(4) -0.017(5)
C38 0.060(4) 0.086(5) 0.066(4) -0.027(3) 0.016(3) -0.016(4)
C39 0.045(3) 0.045(3) 0.042(3) -0.012(2) -0.001(2) -0.013(3)
C40 0.053(3) 0.048(3) 0.041(3) -0.017(3) -0.004(2) -0.009(3)
C41 0.051(3) 0.076(4) 0.062(4) -0.021(3) 0.013(3) -0.037(4)
C42 0.057(4) 0.075(4) 0.070(4) -0.025(3) 0.017(3) -0.041(4)
C43 0.057(3) 0.071(4) 0.069(4) -0.027(3) 0.007(3) -0.034(4)
C44 0.047(3) 0.044(3) 0.053(3) -0.014(2) -0.000(2) -0.020(3)
C45 0.049(3) 0.047(3) 0.052(3) -0.016(3) 0.005(2) -0.018(3)
C46 0.052(3) 0.052(4) 0.057(4) -0.024(3) 0.008(3) -0.013(3)
C47 0.073(4) 0.082(5) 0.056(4) -0.027(4) -0.004(3) -0.023(4)
C48 0.078(5) 0.108(6) 0.058(4) -0.025(4) -0.013(4) -0.010(4)
C49 0.060(4) 0.081(5) 0.088(6) -0.018(4) -0.012(4) 0.002(4)
C50 0.056(4) 0.063(4) 0.087(5) -0.016(3) 0.001(3) -0.008(4)
C51 0.073(4) 0.054(4) 0.062(4) -0.016(3) -0.001(3) -0.019(3)
C52 0.059(3) 0.043(3) 0.056(4) -0.014(3) 0.007(3) -0.012(3)
C53 0.058(4) 0.069(4) 0.067(4) -0.024(3) 0.001(3) -0.009(3)
C54 0.063(4) 0.079(5) 0.090(6) -0.032(4) 0.020(4) -0.003(4)
C55 0.105(6) 0.075(5) 0.070(5) -0.030(4) 0.031(4) -0.000(4)
C56 0.083(5) 0.087(5) 0.071(5) -0.017(4) 0.016(4) -0.021(4)
C57 0.076(4) 0.072(5) 0.054(4) -0.030(3) 0.008(3) -0.017(3)
C58 0.105(5) 0.135(7) 0.126(7) -0.066(5) 0.046(5) -0.096(6)
C59 0.047(3) 0.050(4) 0.064(4) -0.016(3) 0.006(3) -0.022(3)
C60 0.043(3) 0.064(4) 0.064(4) -0.023(3) 0.010(3) -0.022(3)
C61 0.065(4) 0.070(5) 0.100(6) -0.024(4) -0.011(4) -0.011(4)
C62 0.081(5) 0.080(6) 0.148(8) -0.013(4) -0.039(5) -0.015(6)
C63 0.059(4) 0.104(7) 0.126(7) -0.029(4) -0.021(4) -0.022(6)
C64 0.079(5) 0.096(6) 0.085(5) -0.050(4) 0.009(4) -0.030(4)
C65 0.060(4) 0.069(4) 0.077(5) -0.026(3) -0.005(3) -0.018(4)
C66 0.052(3) 0.067(4) 0.054(4) -0.028(3) 0.004(3) -0.020(3)
C67 0.071(4) 0.062(4) 0.073(5) -0.023(3) 0.000(3) -0.017(4)
C68 0.096(5) 0.077(5) 0.091(6) -0.037(4) -0.016(5) 0.001(5)
C69 0.086(5) 0.114(7) 0.067(5) -0.053(5) -0.017(4) 0.005(5)
C70 0.088(5) 0.153(9) 0.067(5) -0.064(6) 0.018(4) -0.036(6)
C71 0.076(4) 0.094(5) 0.060(4) -0.028(4) 0.008(3) -0.026(4)
C72 0.067(4) 0.068(5) 0.090(6) -0.009(4) -0.011(4) 0.023(4)
C73 0.125(6) 0.088(6) 0.048(4) -0.058(5) 0.016(4) -0.010(4)
C74 0.065(4) 0.058(4) 0.084(5) -0.020(3) 0.005(4) -0.011(4)
C75 0.109(6) 0.088(5) 0.060(4) -0.061(5) 0.012(4) -0.017(4)
C76 0.108(6) 0.056(5) 0.102(6) -0.022(4) 0.039(5) -0.023(5)
C81 0.301(8) 0.301(8) 0.301(8) -0.094(3) 0.0311(10) -0.111(3)
C82 0.199(10) 0.199(10) 0.198(10) -0.062(4) 0.0200(15) -0.074(4)
C83 0.111(4) 0.111(4) 0.110(4) -0.0343(15) 0.0121(11) -0.0412(16)
C84 0.185(9) 0.184(9) 0.184(9) -0.058(3) 0.0193(14) -0.068(4)

loop_
_atom_type_symbol
_atom_type_description
_atom_type_scat_dispersion_real
_atom_type_scat_dispersion_imag
_atom_type_scat_source
C C 0.0033 0.0016
;
International Tables for Crystallography
(1992, Vol. C, Tables 4.2.6.8 and 6.1.1.4)
;
H H 0.0000 0.0000
;
International Tables for Crystallography
(1992, Vol. C, Table 6.1.1.4)
;
Cl Cl 0.1484 0.1585
;
International Tables for Crystallography
(1992, Vol. C, Tables 4.2.6.8 and 6.1.1.4)
;
N N 0.0061 0.0033
;
International Tables for Crystallography
(1992, Vol. C, Tables 4.2.6.8 and 6.1.1.4)
;
Ni Ni 0.3393 1.1124
;
International Tables for Crystallography
(1992, Vol. C, Tables 4.2.6.8 and 6.1.1.4)
;

loop_
_geom_angle_atom_site_label_1
_geom_angle_atom_site_label_2
_geom_angle_atom_site_label_3
_geom_angle
_geom_angle_publ_flag
_geom_angle_site_symmetry_1
_geom_angle_site_symmetry_3
Cl1 Ni1 C1 92.65(18) yes . .
Cl1 Ni1 C72 96.2(3) yes . .
Cl1 Ni1 C73 106.9(3) yes . .
Cl1 Ni1 C74 142.3(3) yes . .
Cl1 Ni1 C75 157.23(18) yes . .
Cl1 Ni1 C76 120.0(3) yes . .
C1 Ni1 C72 164.2(4) yes . .
C1 Ni1 C73 148.7(3) yes . .
C1 Ni1 C74 115.6(3) yes . .
C1 Ni1 C75 105.4(3) yes . .
C1 Ni1 C76 126.9(3) yes . .
C72 Ni1 C73 38.6(3) yes . .
C72 Ni1 C74 63.1(3) yes . .
C72 Ni1 C75 63.1(3) yes . .
C72 Ni1 C76 37.5(4) yes . .
C73 Ni1 C74 37.4(3) yes . .
C73 Ni1 C75 63.8(4) yes . .
C73 Ni1 C76 63.6(4) yes . .
C74 Ni1 C75 38.4(3) yes . .
C74 Ni1 C76 63.0(3) yes . .
C75 Ni1 C76 37.5(3) yes . .
C1 N2 C3 110.4(5) yes . .
C1 N2 C6 125.7(4) yes . .
C3 N2 C6 123.7(5) yes . .
C1 N5 C4 111.7(5) yes . .
C1 N5 C39 127.8(4) yes . .
C4 N5 C39 120.6(4) yes . .
Ni1 C1 N2 126.6(4) yes . .
Ni1 C1 N5 129.1(5) yes . .
N2 C1 N5 104.0(4) yes . .
N2 C3 C4 106.8(5) yes . .
N5 C4 C3 107.1(5) yes . .
N2 C6 C7 119.4(5) yes . .
N2 C6 C11 118.4(4) yes . .
C7 C6 C11 122.2(6) yes . .
C6 C7 C8 117.1(6) yes . .
C6 C7 C12 119.8(6) yes . .
C8 C7 C12 123.1(4) yes . .
C7 C8 C9 122.4(5) yes . .
C8 C9 C10 118.2(7) yes . .
C8 C9 C25 121.9(5) yes . .
C10 C9 C25 119.9(6) yes . .
C9 C10 C11 122.2(6) yes . .
C6 C11 C10 117.5(5) yes . .
C6 C11 C26 121.3(6) yes . .
C10 C11 C26 121.1(6) yes . .
C7 C12 C13 113.4(5) yes . .
C7 C12 C19 113.4(6) yes . .
C13 C12 C19 109.8(5) yes . .
C12 C13 C14 125.0(7) yes . .
C12 C13 C18 116.4(7) yes . .
C14 C13 C18 118.5(7) yes . .
C13 C14 C15 120.3(9) yes . .
C14 C15 C16 119.7(10) yes . .
C15 C16 C17 118.8(11) yes . .
C16 C17 C18 121.6(13) yes . .
C13 C18 C17 121.1(11) yes . .
C12 C19 C20 120.1(6) yes . .
C12 C19 C24 121.0(6) yes . .
C20 C19 C24 118.7(5) yes . .
C19 C20 C21 119.8(8) yes . .
C20 C21 C22 120.2(8) yes . .
C21 C22 C23 120.0(7) yes . .
C22 C23 C24 121.2(9) yes . .
C19 C24 C23 120.0(7) yes . .
C11 C26 C27 111.0(5) yes . .
C11 C26 C33 113.0(4) yes . .
C27 C26 C33 112.5(5) yes . .
C26 C27 C28 124.3(5) yes . .
C26 C27 C32 119.8(6) yes . .
C28 C27 C32 116.0(6) yes . .
C27 C28 C29 121.6(7) yes . .
C28 C29 C30 120.1(9) yes . .
C29 C30 C31 120.0(7) yes . .
C30 C31 C32 120.1(7) yes . .
C27 C32 C31 122.1(8) yes . .
C26 C33 C34 124.2(6) yes . .
C26 C33 C38 118.2(6) yes . .
C34 C33 C38 117.6(6) yes . .
C33 C34 C35 121.0(7) yes . .
C34 C35 C36 120.8(8) yes . .
C35 C36 C37 118.8(8) yes . .
C36 C37 C38 120.1(8) yes . .
C33 C38 C37 121.6(8) yes . .
N5 C39 C40 119.7(5) yes . .
N5 C39 C44 119.8(5) yes . .
C40 C39 C44 120.2(6) yes . .
C39 C40 C41 118.7(6) yes . .
C39 C40 C45 121.9(6) yes . .
C41 C40 C45 119.2(5) yes . .
C40 C41 C42 122.2(6) yes . .
C41 C42 C43 117.6(7) yes . .
C41 C42 C58 121.4(6) yes . .
C43 C42 C58 121.0(7) yes . .
C42 C43 C44 122.9(7) yes . .
C39 C44 C43 118.3(5) yes . .
C39 C44 C59 121.2(6) yes . .
C43 C44 C59 120.4(6) yes . .
C40 C45 C46 108.7(5) yes . .
C40 C45 C52 115.3(5) yes . .
C46 C45 C52 110.5(4) yes . .
C45 C46 C47 118.4(5) yes . .
C45 C46 C51 123.2(6) yes . .
C47 C46 C51 118.3(5) yes . .
C46 C47 C48 119.4(7) yes . .
C47 C48 C49 121.6(7) yes . .
C48 C49 C50 119.7(6) yes . .
C49 C50 C51 119.1(7) yes . .
C46 C51 C50 121.8(7) yes . .
C45 C52 C53 119.3(5) yes . .
C45 C52 C57 122.4(6) yes . .
C53 C52 C57 118.0(5) yes . .
C52 C53 C54 121.5(6) yes . .
C53 C54 C55 120.9(7) yes . .
C54 C55 C56 119.2(7) yes . .
C55 C56 C57 120.1(7) yes . .
C52 C57 C56 120.3(7) yes . .
C44 C59 C60 113.2(5) yes . .
C44 C59 C66 112.4(4) yes . .
C60 C59 C66 108.9(5) yes . .
C59 C60 C61 119.1(6) yes . .
C59 C60 C65 124.2(5) yes . .
C61 C60 C65 116.6(6) yes . .
C60 C61 C62 120.8(8) yes . .
C61 C62 C63 120.6(7) yes . .
C62 C63 C64 118.3(8) yes . .
C63 C64 C65 122.3(9) yes . .
C60 C65 C64 121.4(6) yes . .
C59 C66 C67 123.1(6) yes . .
C59 C66 C71 119.1(5) yes . .
C67 C66 C71 117.8(5) yes . .
C66 C67 C68 121.4(7) yes . .
C67 C68 C69 120.4(7) yes . .
C68 C69 C70 119.4(7) yes . .
C69 C70 C71 121.3(8) yes . .
C66 C71 C70 119.5(7) yes . .
Ni1 C72 C73 70.2(4) yes . .
Ni1 C72 C76 73.5(4) yes . .
C73 C72 C76 108.7(7) yes . .
Ni1 C73 C72 71.3(4) yes . .
Ni1 C73 C74 71.8(4) yes . .
C72 C73 C74 107.5(8) yes . .
Ni1 C74 C73 70.9(5) yes . .
Ni1 C74 C75 68.6(5) yes . .
C73 C74 C75 107.6(6) yes . .
Ni1 C75 C74 73.0(5) yes . .
Ni1 C75 C76 75.8(6) yes . .
C74 C75 C76 109.9(8) yes . .
Ni1 C76 C72 69.1(5) yes . .
Ni1 C76 C75 66.7(5) yes . .
C72 C76 C75 105.7(8) yes . .
C81 C82 C83 118.7(18) yes . .
C82 C83 C84 124.2(12) yes . .
C82 C83 C84 124.2(12) yes 2_557 2_557
C81 C84 C83 126.8(18) yes 2_557 .
N2 C3 H3 126.577 no . .
C4 C3 H3 126.585 no . .
N5 C4 H4 126.455 no . .
C3 C4 H4 126.446 no . .
C7 C8 H8 118.787 no . .
C9 C8 H8 118.767 no . .
C9 C10 H10 118.881 no . .
C11 C10 H10 118.875 no . .
C7 C12 H12 106.567 no . .
C13 C12 H12 106.572 no . .
C19 C12 H12 106.561 no . .
C13 C14 H14 119.852 no . .
C15 C14 H14 119.862 no . .
C14 C15 H15 120.166 no . .
C16 C15 H15 120.174 no . .
C15 C16 H16 120.597 no . .
C17 C16 H16 120.599 no . .
C16 C17 H17 119.212 no . .
C18 C17 H17 119.218 no . .
C13 C18 H18 119.429 no . .
C17 C18 H18 119.425 no . .
C19 C20 H20 120.101 no . .
C21 C20 H20 120.097 no . .
C20 C21 H21 119.900 no . .
C22 C21 H21 119.893 no . .
C21 C22 H22 119.986 no . .
C23 C22 H22 119.975 no . .
C22 C23 H23 119.413 no . .
C24 C23 H23 119.409 no . .
C19 C24 H24 120.010 no . .
C23 C24 H24 120.018 no . .
C9 C25 H25A 109.462 no . .
C9 C25 H25B 109.466 no . .
C9 C25 H25C 109.468 no . .
H25A C25 H25B 109.479 no . .
H25A C25 H25C 109.474 no . .
H25B C25 H25C 109.478 no . .
C11 C26 H26 106.627 no . .
C27 C26 H26 106.621 no . .
C33 C26 H26 106.625 no . .
C27 C28 H28 119.209 no . .
C29 C28 H28 119.207 no . .
C28 C29 H29 119.950 no . .
C30 C29 H29 119.945 no . .
C29 C30 H30 119.999 no . .
C31 C30 H30 119.988 no . .
C30 C31 H31 119.931 no . .
C32 C31 H31 119.944 no . .
C27 C32 H32 118.958 no . .
C31 C32 H32 118.951 no . .
C33 C34 H34 119.474 no . .
C35 C34 H34 119.481 no . .
C34 C35 H35 119.620 no . .
C36 C35 H35 119.608 no . .
C35 C36 H36 120.587 no . .
C37 C36 H36 120.594 no . .
C36 C37 H37 119.971 no . .
C38 C37 H37 119.974 no . .
C33 C38 H38 119.190 no . .
C37 C38 H38 119.185 no . .
C40 C41 H41 118.882 no . .
C42 C41 H41 118.895 no . .
C42 C43 H43 118.560 no . .
C44 C43 H43 118.561 no . .
C40 C45 H45 107.338 no . .
C46 C45 H45 107.346 no . .
C52 C45 H45 107.344 no . .
C46 C47 H47 120.278 no . .
C48 C47 H47 120.281 no . .
C47 C48 H48 119.174 no . .
C49 C48 H48 119.186 no . .
C48 C49 H49 120.150 no . .
C50 C49 H49 120.134 no . .
C49 C50 H50 120.442 no . .
C51 C50 H50 120.455 no . .
C46 C51 H51 119.119 no . .
C50 C51 H51 119.114 no . .
C52 C53 H53 119.242 no . .
C54 C53 H53 119.234 no . .
C53 C54 H54 119.538 no . .
C55 C54 H54 119.547 no . .
C54 C55 H55 120.414 no . .
C56 C55 H55 120.410 no . .
C55 C56 H56 119.936 no . .
C57 C56 H56 119.938 no . .
C52 C57 H57 119.857 no . .
C56 C57 H57 119.863 no . .
C42 C58 H58A 109.463 no . .
C42 C58 H58B 109.475 no . .
C42 C58 H58C 109.465 no . .
H58A C58 H58B 109.480 no . .
H58A C58 H58C 109.473 no . .
H58B C58 H58C 109.472 no . .
C44 C59 H59 107.321 no . .
C60 C59 H59 107.314 no . .
C66 C59 H59 107.318 no . .
C60 C61 H61 119.581 no . .
C62 C61 H61 119.581 no . .
C61 C62 H62 119.705 no . .
C63 C62 H62 119.725 no . .
C62 C63 H63 120.876 no . .
C64 C63 H63 120.873 no . .
C63 C64 H64 118.870 no . .
C65 C64 H64 118.859 no . .
C60 C65 H65 119.280 no . .
C64 C65 H65 119.281 no . .
C66 C67 H67 119.279 no . .
C68 C67 H67 119.287 no . .
C67 C68 H68 119.800 no . .
C69 C68 H68 119.812 no . .
C68 C69 H69 120.292 no . .
C70 C69 H69 120.284 no . .
C69 C70 H70 119.334 no . .
C71 C70 H70 119.328 no . .
C66 C71 H71 120.244 no . .
C70 C71 H71 120.248 no . .
Ni1 C72 H72 122.356 no . .
C73 C72 H72 125.626 no . .
C76 C72 H72 125.641 no . .
Ni1 C73 H73 122.417 no . .
C72 C73 H73 126.275 no . .
C74 C73 H73 126.272 no . .
Ni1 C74 H74 125.911 no . .
C73 C74 H74 126.192 no . .
C75 C74 H74 126.187 no . .
Ni1 C75 H75 117.967 no . .
C74 C75 H75 125.027 no . .
C76 C75 H75 125.034 no . .
Ni1 C76 H76 128.550 no . .
C72 C76 H76 127.128 no . .
C75 C76 H76 127.136 no . .
C82 C81 H81A 109.475 no . .
C82 C81 H81B 109.473 no . .
C82 C81 H81C 109.472 no . .
H81A C81 H81B 109.468 no . .
H81A C81 H81C 109.473 no . .
H81B C81 H81C 109.467 no . .
C81 C82 H82A 107.647 no . .
C81 C82 H82B 107.647 no . .
C83 C82 H82A 107.651 no . .
C83 C82 H82B 107.643 no . .
H82A C82 H82B 107.067 no . .

loop_
_geom_bond_atom_site_label_1
_geom_bond_atom_site_label_2
_geom_bond_distance
_geom_bond_publ_flag
_geom_bond_site_symmetry_2
Ni1 Cl1 2.175(3) yes .
Ni1 C1 1.904(5) yes .
Ni1 C72 2.140(7) yes .
Ni1 C73 2.126(7) yes .
Ni1 C74 2.137(7) yes .
Ni1 C75 2.081(10) yes .
Ni1 C76 2.196(8) yes .
N2 C1 1.364(8) yes .
N2 C3 1.398(6) yes .
N2 C6 1.456(8) yes .
N5 C1 1.364(7) yes .
N5 C4 1.370(6) yes .
N5 C39 1.459(8) yes .
C3 C4 1.341(9) yes .
C6 C7 1.412(6) yes .
C6 C11 1.398(9) yes .
C7 C8 1.384(10) yes .
C7 C12 1.539(9) yes .
C8 C9 1.389(10) yes .
C9 C10 1.394(7) yes .
C9 C25 1.514(11) yes .
C10 C11 1.382(9) yes .
C11 C26 1.536(6) yes .
C12 C13 1.500(9) yes .
C12 C19 1.540(7) yes .
C13 C14 1.346(11) yes .
C13 C18 1.381(13) yes .
C14 C15 1.418(12) yes .
C15 C16 1.361(19) yes .
C16 C17 1.36(3) yes .
C17 C18 1.345(15) yes .
C19 C20 1.387(10) yes .
C19 C24 1.374(11) yes .
C20 C21 1.399(9) yes .
C21 C22 1.367(15) yes .
C22 C23 1.335(14) yes .
C23 C24 1.397(9) yes .
C26 C27 1.522(8) yes .
C26 C33 1.523(8) yes .
C27 C28 1.392(11) yes .
C27 C32 1.380(8) yes .
C28 C29 1.390(10) yes .
C29 C30 1.359(12) yes .
C30 C31 1.348(14) yes .
C31 C32 1.392(10) yes .
C33 C34 1.399(10) yes .
C33 C38 1.372(9) yes .
C34 C35 1.373(10) yes .
C35 C36 1.363(13) yes .
C36 C37 1.399(14) yes .
C37 C38 1.372(11) yes .
C39 C40 1.406(7) yes .
C39 C44 1.412(8) yes .
C40 C41 1.375(10) yes .
C40 C45 1.529(9) yes .
C41 C42 1.393(10) yes .
C42 C43 1.387(8) yes .
C42 C58 1.511(14) yes .
C43 C44 1.369(10) yes .
C44 C59 1.547(7) yes .
C45 C46 1.543(6) yes .
C45 C52 1.533(7) yes .
C46 C47 1.395(9) yes .
C46 C51 1.371(9) yes .
C47 C48 1.382(8) yes .
C48 C49 1.361(12) yes .
C49 C50 1.373(12) yes .
C50 C51 1.393(7) yes .
C52 C53 1.379(9) yes .
C52 C57 1.385(8) yes .
C53 C54 1.369(9) yes .
C54 C55 1.350(11) yes .
C55 C56 1.390(12) yes .
C56 C57 1.388(9) yes .
C59 C60 1.526(8) yes .
C59 C66 1.529(7) yes .
C60 C61 1.391(7) yes .
C60 C65 1.373(10) yes .
C61 C62 1.399(12) yes .
C62 C63 1.365(15) yes .
C63 C64 1.344(9) yes .
C64 C65 1.372(10) yes .
C66 C67 1.384(8) yes .
C66 C71 1.367(10) yes .
C67 C68 1.369(9) yes .
C68 C69 1.345(13) yes .
C69 C70 1.347(13) yes .
C70 C71 1.396(10) yes .
C72 C73 1.408(11) yes .
C72 C76 1.394(14) yes .
C73 C74 1.366(11) yes .
C74 C75 1.389(12) yes .
C75 C76 1.379(10) yes .
C81 C82 1.49(3) yes .
C81 C84 1.37(3) yes 2_557
C82 C83 1.49(2) yes .
C83 C84 1.499(12) yes .
C3 H3 0.950 no .
C4 H4 0.950 no .
C8 H8 0.950 no .
C10 H10 0.950 no .
C12 H12 1.000 no .
C14 H14 0.950 no .
C15 H15 0.950 no .
C16 H16 0.950 no .
C17 H17 0.950 no .
C18 H18 0.950 no .
C20 H20 0.950 no .
C21 H21 0.950 no .
C22 H22 0.950 no .
C23 H23 0.950 no .
C24 H24 0.950 no .
C25 H25A 0.980 no .
C25 H25B 0.980 no .
C25 H25C 0.980 no .
C26 H26 1.000 no .
C28 H28 0.950 no .
C29 H29 0.950 no .
C30 H30 0.950 no .
C31 H31 0.950 no .
C32 H32 0.950 no .
C34 H34 0.950 no .
C35 H35 0.950 no .
C36 H36 0.950 no .
C37 H37 0.950 no .
C38 H38 0.950 no .
C41 H41 0.950 no .
C43 H43 0.950 no .
C45 H45 1.000 no .
C47 H47 0.950 no .
C48 H48 0.950 no .
C49 H49 0.950 no .
C50 H50 0.950 no .
C51 H51 0.950 no .
C53 H53 0.950 no .
C54 H54 0.950 no .
C55 H55 0.950 no .
C56 H56 0.950 no .
C57 H57 0.950 no .
C58 H58A 0.980 no .
C58 H58B 0.980 no .
C58 H58C 0.980 no .
C59 H59 1.000 no .
C61 H61 0.950 no .
C62 H62 0.950 no .
C63 H63 0.950 no .
C64 H64 0.950 no .
C65 H65 0.950 no .
C67 H67 0.950 no .
C68 H68 0.950 no .
C69 H69 0.950 no .
C70 H70 0.950 no .
C71 H71 0.950 no .
C72 H72 0.950 no .
C73 H73 0.950 no .
C74 H74 0.950 no .
C75 H75 0.950 no .
C76 H76 0.950 no .
C81 H81A 0.980 no .
C81 H81B 0.980 no .
C81 H81C 0.980 no .
C82 H82A 0.990 no .
C82 H82B 0.990 no .
C83 H83A 0.990 no .
C83 H83B 0.990 no .
C84 H83A 0.990 no .
C84 H83B 0.990 no .

loop_
_geom_torsion_atom_site_label_1
_geom_torsion_atom_site_label_2
_geom_torsion_atom_site_label_3
_geom_torsion_atom_site_label_4
_geom_torsion
_geom_torsion_publ_flag
_geom_torsion_site_symmetry_1
_geom_torsion_site_symmetry_3
_geom_torsion_site_symmetry_4
Cl1 Ni1 C1 N2 -118.5(4) no . . .
Cl1 Ni1 C1 N5 54.8(4) no . . .
Cl1 Ni1 C72 C73 -109.3(3) no . . .
Cl1 Ni1 C72 C76 133.1(3) no . . .
Cl1 Ni1 C73 C72 78.6(4) no . . .
Cl1 Ni1 C73 C74 -165.0(3) no . . .
Cl1 Ni1 C74 C73 23.9(5) no . . .
Cl1 Ni1 C74 C75 142.6(2) no . . .
Cl1 Ni1 C75 C74 -106.7(6) no . . .
Cl1 Ni1 C75 C76 9.7(8) no . . .
Cl1 Ni1 C76 C72 -56.9(4) no . . .
Cl1 Ni1 C76 C75 -175.66(19) no . . .
C1 Ni1 C73 C72 -155.2(4) no . . .
C1 Ni1 C73 C74 -38.7(8) no . . .
C73 Ni1 C1 N2 112.1(6) no . . .
C73 Ni1 C1 N5 -74.6(8) no . . .
C1 Ni1 C74 C73 158.8(3) no . . .
C1 Ni1 C74 C75 -82.5(3) no . . .
C74 Ni1 C1 N2 87.2(5) no . . .
C74 Ni1 C1 N5 -99.5(5) no . . .
C1 Ni1 C75 C74 112.0(3) no . . .
C1 Ni1 C75 C76 -131.5(3) no . . .
C75 Ni1 C1 N2 47.4(5) no . . .
C75 Ni1 C1 N5 -139.3(4) no . . .
C1 Ni1 C76 C72 -176.9(2) no . . .
C1 Ni1 C76 C75 64.4(5) no . . .
C76 Ni1 C1 N2 12.7(6) no . . .
C76 Ni1 C1 N5 -174.0(4) no . . .
C72 Ni1 C73 C72 0.0(4) no . . .
C72 Ni1 C73 C74 116.4(7) no . . .
C73 Ni1 C72 C73 0.0(4) no . . .
C73 Ni1 C72 C76 -117.6(6) no . . .
C72 Ni1 C74 C73 -38.8(4) no . . .
C72 Ni1 C74 C75 79.9(4) no . . .
C74 Ni1 C72 C73 37.6(4) no . . .
C74 Ni1 C72 C76 -80.0(4) no . . .
C72 Ni1 C75 C74 -79.7(4) no . . .
C72 Ni1 C75 C76 36.7(3) no . . .
C75 Ni1 C72 C73 80.8(4) no . . .
C75 Ni1 C72 C76 -36.7(3) no . . .
C72 Ni1 C76 C72 -0.0(3) no . . .
C72 Ni1 C76 C75 -118.7(6) no . . .
C76 Ni1 C72 C73 117.6(6) no . . .
C76 Ni1 C72 C76 -0.0(4) no . . .
C73 Ni1 C74 C73 -0.0(4) no . . .
C73 Ni1 C74 C75 118.7(5) no . . .
C74 Ni1 C73 C72 -116.4(7) no . . .
C74 Ni1 C73 C74 0.0(3) no . . .
C73 Ni1 C75 C74 -36.4(3) no . . .
C73 Ni1 C75 C76 80.0(4) no . . .
C75 Ni1 C73 C72 -79.0(4) no . . .
C75 Ni1 C73 C74 37.4(4) no . . .
C73 Ni1 C76 C72 38.1(4) no . . .
C73 Ni1 C76 C75 -80.6(4) no . . .
C76 Ni1 C73 C72 -37.0(4) no . . .
C76 Ni1 C73 C74 79.4(4) no . . .
C74 Ni1 C75 C74 0.0(3) no . . .
C74 Ni1 C75 C76 116.5(5) no . . .
C75 Ni1 C74 C73 -118.7(4) no . . .
C75 Ni1 C74 C75 0.0(3) no . . .
C74 Ni1 C76 C72 80.1(4) no . . .
C74 Ni1 C76 C75 -38.6(4) no . . .
C76 Ni1 C74 C73 -81.0(4) no . . .
C76 Ni1 C74 C75 37.7(3) no . . .
C75 Ni1 C76 C72 118.7(7) no . . .
C75 Ni1 C76 C75 -0.0(4) no . . .
C76 Ni1 C75 C74 -116.5(6) no . . .
C76 Ni1 C75 C76 0.0(4) no . . .
C1 N2 C3 C4 1.8(5) no . . .
C3 N2 C1 Ni1 173.6(4) no . . .
C3 N2 C1 N5 -1.1(5) no . . .
C1 N2 C6 C7 74.8(6) no . . .
C1 N2 C6 C11 -104.0(5) no . . .
C6 N2 C1 Ni1 -10.9(7) no . . .
C6 N2 C1 N5 174.4(4) no . . .
C3 N2 C6 C7 -110.4(5) no . . .
C3 N2 C6 C11 70.9(6) no . . .
C6 N2 C3 C4 -173.7(4) no . . .
C1 N5 C4 C3 1.2(5) no . . .
C4 N5 C1 Ni1 -174.6(4) no . . .
C4 N5 C1 N2 -0.1(5) no . . .
C1 N5 C39 C40 73.4(5) no . . .
C1 N5 C39 C44 -112.7(5) no . . .
C39 N5 C1 Ni1 5.0(7) no . . .
C39 N5 C1 N2 179.4(4) no . . .
C4 N5 C39 C40 -107.1(5) no . . .
C4 N5 C39 C44 66.8(5) no . . .
C39 N5 C4 C3 -178.3(4) no . . .
N2 C3 C4 N5 -1.8(5) no . . .
N2 C6 C7 C8 -174.0(4) no . . .
N2 C6 C7 C12 5.7(7) no . . .
N2 C6 C11 C10 172.6(4) no . . .
N2 C6 C11 C26 -10.4(7) no . . .
C7 C6 C11 C10 -6.1(7) no . . .
C7 C6 C11 C26 170.9(4) no . . .
C11 C6 C7 C8 4.6(7) no . . .
C11 C6 C7 C12 -175.7(4) no . . .
C6 C7 C8 C9 -0.3(8) no . . .
C6 C7 C12 C13 65.4(7) no . . .
C6 C7 C12 C19 -168.5(4) no . . .
C8 C7 C12 C13 -114.9(6) no . . .
C8 C7 C12 C19 11.2(7) no . . .
C12 C7 C8 C9 -180.0(5) no . . .
C7 C8 C9 C10 -2.3(9) no . . .
C7 C8 C9 C25 178.4(5) no . . .
C8 C9 C10 C11 0.8(9) no . . .
C25 C9 C10 C11 -179.9(6) no . . .
C9 C10 C11 C6 3.3(8) no . . .
C9 C10 C11 C26 -173.7(5) no . . .
C6 C11 C26 C27 -93.9(6) no . . .
C6 C11 C26 C33 138.7(5) no . . .
C10 C11 C26 C27 83.0(6) no . . .
C10 C11 C26 C33 -44.5(7) no . . .
C7 C12 C13 C14 23.0(8) no . . .
C7 C12 C13 C18 -161.6(5) no . . .
C7 C12 C19 C20 99.3(7) no . . .
C7 C12 C19 C24 -84.9(7) no . . .
C13 C12 C19 C20 -132.7(6) no . . .
C13 C12 C19 C24 43.1(9) no . . .
C19 C12 C13 C14 -105.0(6) no . . .
C19 C12 C13 C18 70.3(8) no . . .
C12 C13 C14 C15 174.8(5) no . . .
C12 C13 C18 C17 -174.9(5) no . . .
C14 C13 C18 C17 0.7(10) no . . .
C18 C13 C14 C15 -0.4(10) no . . .
C13 C14 C15 C16 1.6(12) no . . .
C14 C15 C16 C17 -3.0(14) no . . .
C15 C16 C17 C18 3.4(16) no . . .
C16 C17 C18 C13 -2.3(15) no . . .
C12 C19 C20 C21 176.7(6) no . . .
C12 C19 C24 C23 -177.8(6) no . . .
C20 C19 C24 C23 -2.0(12) no . . .
C24 C19 C20 C21 0.8(12) no . . .
C19 C20 C21 C22 -0.3(14) no . . .
C20 C21 C22 C23 1.1(15) no . . .
C21 C22 C23 C24 -2.3(15) no . . .
C22 C23 C24 C19 2.8(14) no . . .
C11 C26 C27 C28 -40.1(8) no . . .
C11 C26 C27 C32 140.7(5) no . . .
C11 C26 C33 C34 97.6(6) no . . .
C11 C26 C33 C38 -84.4(6) no . . .
C27 C26 C33 C34 -29.0(7) no . . .
C27 C26 C33 C38 148.9(5) no . . .
C33 C26 C27 C28 87.6(6) no . . .
C33 C26 C27 C32 -91.6(7) no . . .
C26 C27 C28 C29 -175.7(5) no . . .
C26 C27 C32 C31 178.0(5) no . . .
C28 C27 C32 C31 -1.3(9) no . . .
C32 C27 C28 C29 3.5(9) no . . .
C27 C28 C29 C30 -3.4(12) no . . .
C28 C29 C30 C31 0.9(13) no . . .
C29 C30 C31 C32 1.3(12) no . . .
C30 C31 C32 C27 -1.1(11) no . . .
C26 C33 C34 C35 178.1(4) no . . .
C26 C33 C38 C37 -179.3(4) no . . .
C34 C33 C38 C37 -1.2(8) no . . .
C38 C33 C34 C35 0.1(7) no . . .
C33 C34 C35 C36 2.0(8) no . . .
C34 C35 C36 C37 -3.1(9) no . . .
C35 C36 C37 C38 2.1(10) no . . .
C36 C37 C38 C33 0.1(10) no . . .
N5 C39 C40 C41 176.2(3) no . . .
N5 C39 C40 C45 1.4(6) no . . .
N5 C39 C44 C43 -178.2(3) no . . .
N5 C39 C44 C59 -1.6(5) no . . .
C40 C39 C44 C43 -4.4(6) no . . .
C40 C39 C44 C59 172.3(3) no . . .
C44 C39 C40 C41 2.3(6) no . . .
C44 C39 C40 C45 -172.5(3) no . . .
C39 C40 C41 C42 0.5(6) no . . .
C39 C40 C45 C46 99.7(5) no . . .
C39 C40 C45 C52 -135.6(4) no . . .
C41 C40 C45 C46 -75.1(5) no . . .
C41 C40 C45 C52 49.6(5) no . . .
C45 C40 C41 C42 175.5(4) no . . .
C40 C41 C42 C43 -1.3(7) no . . .
C40 C41 C42 C58 178.5(4) no . . .
C41 C42 C43 C44 -0.9(7) no . . .
C58 C42 C43 C44 179.3(5) no . . .
C42 C43 C44 C39 3.7(7) no . . .
C42 C43 C44 C59 -173.0(4) no . . .
C39 C44 C59 C60 147.5(4) no . . .
C39 C44 C59 C66 -88.5(6) no . . .
C43 C44 C59 C60 -35.9(6) no . . .
C43 C44 C59 C66 88.1(6) no . . .
C40 C45 C46 C47 -100.6(6) no . . .
C40 C45 C46 C51 78.9(6) no . . .
C40 C45 C52 C53 -167.5(4) no . . .
C40 C45 C52 C57 19.0(7) no . . .
C46 C45 C52 C53 -43.8(7) no . . .
C46 C45 C52 C57 142.7(5) no . . .
C52 C45 C46 C47 131.9(5) no . . .
C52 C45 C46 C51 -48.5(8) no . . .
C45 C46 C47 C48 179.4(5) no . . .
C45 C46 C51 C50 -179.3(5) no . . .
C47 C46 C51 C50 0.2(9) no . . .
C51 C46 C47 C48 -0.2(10) no . . .
C46 C47 C48 C49 0.1(12) no . . .
C47 C48 C49 C50 -0.0(13) no . . .
C48 C49 C50 C51 0.1(11) no . . .
C49 C50 C51 C46 -0.2(10) no . . .
C45 C52 C53 C54 -175.0(5) no . . .
C45 C52 C57 C56 174.8(5) no . . .
C53 C52 C57 C56 1.2(9) no . . .
C57 C52 C53 C54 -1.2(9) no . . .
C52 C53 C54 C55 0.5(11) no . . .
C53 C54 C55 C56 0.4(11) no . . .
C54 C55 C56 C57 -0.4(12) no . . .
C55 C56 C57 C52 -0.5(11) no . . .
C44 C59 C60 C61 -92.1(6) no . . .
C44 C59 C60 C65 92.5(6) no . . .
C44 C59 C66 C67 -30.6(9) no . . .
C44 C59 C66 C71 151.6(5) no . . .
C60 C59 C66 C67 95.7(6) no . . .
C60 C59 C66 C71 -82.0(7) no . . .
C66 C59 C60 C61 142.0(5) no . . .
C66 C59 C60 C65 -33.4(8) no . . .
C59 C60 C61 C62 -176.9(5) no . . .
C59 C60 C65 C64 176.5(5) no . . .
C61 C60 C65 C64 1.0(9) no . . .
C65 C60 C61 C62 -1.1(10) no . . .
C60 C61 C62 C63 0.1(13) no . . .
C61 C62 C63 C64 1.0(13) no . . .
C62 C63 C64 C65 -1.1(13) no . . .
C63 C64 C65 C60 0.1(12) no . . .
C59 C66 C67 C68 -177.4(6) no . . .
C59 C66 C71 C70 176.4(6) no . . .
C67 C66 C71 C70 -1.5(11) no . . .
C71 C66 C67 C68 0.4(11) no . . .
C66 C67 C68 C69 -1.4(13) no . . .
C67 C68 C69 C70 3.4(15) no . . .
C68 C69 C70 C71 -4.5(16) no . . .
C69 C70 C71 C66 3.6(15) no . . .
Ni1 C72 C73 Ni1 0.00(5) no . . .
Ni1 C72 C73 C74 -63.1(4) no . . .
Ni1 C72 C76 Ni1 0.00(2) no . . .
Ni1 C72 C76 C75 56.8(4) no . . .
C73 C72 C76 Ni1 -61.7(6) no . . .
C73 C72 C76 C75 -4.9(9) no . . .
C76 C72 C73 Ni1 63.8(6) no . . .
C76 C72 C73 C74 0.7(9) no . . .
Ni1 C73 C74 Ni1 -0.00(4) no . . .
Ni1 C73 C74 C75 -59.0(4) no . . .
C72 C73 C74 Ni1 62.7(6) no . . .
C72 C73 C74 C75 3.7(8) no . . .
Ni1 C74 C75 Ni1 0.00(3) no . . .
Ni1 C74 C75 C76 -67.4(5) no . . .
C73 C74 C75 Ni1 60.4(6) no . . .
C73 C74 C75 C76 -7.0(9) no . . .
Ni1 C75 C76 Ni1 0.00(5) no . . .
Ni1 C75 C76 C72 -58.3(5) no . . .
C74 C75 C76 Ni1 65.6(6) no . . .
C74 C75 C76 C72 7.3(9) no . . .
C82 C81 C84 C82 0.0(13) no . 2_557 .
C82 C81 C84 C83 -6(3) no . 2_557 .
C84 C81 C82 C83 5(2) no 2_557 . .
C84 C81 C82 C84 0.0(13) no 2_557 . 2_557
C81 C82 C83 C84 175.0(15) no . . .
C81 C82 C83 C84 -5.0(15) no . . 2_557
C81 C82 C84 C81 0.0(11) no . 2_557 .
C81 C82 C84 C83 175(2) no . 2_557 .
C83 C82 C84 C81 -174.8(18) no . 2_557 .
C83 C82 C84 C83 -0.0 no . 2_557 .
C84 C82 C83 C84 180(809560) no 2_557 . .
C84 C82 C83 C84 -0.0(12) no 2_557 . 2_557
C82 C83 C84 C81 174(2) no . . 2_557
C82 C83 C84 C82 180(565200) no . . 2_557
C82 C83 C84 C81 6(2) no . 2_557 .
C82 C83 C84 C82 0.0(14) no . 2_557 .
C82 C83 C84 C81 -6(2) no 2_557 . 2_557
C82 C83 C84 C82 -0.0(14) no 2_557 . 2_557
C82 C83 C84 C81 -174(2) no 2_557 2_557 .
C82 C83 C84 C82 -180(827789) no 2_557 2_557 .
